data_2006727
loop_
_publ_author_name
'Gotthardt, Roger'
'Fuhrhop, J\"urgen-Hinrich'
'Buschmann, J\"urgen'
'Luger, Peter'

_publ_section_title
;
 Heptamethylenediamine at 213K
;
_journal_issue 11
_journal_name_full 'Acta Crystallographica Section C'
_journal_page_first 1715
_journal_page_last 1717
_journal_paper_doi 10.1107/S0108270197006471
_journal_volume 53
_journal_year 1997
_chemical_formula_iupac 'C7 H18 N2'
_chemical_formula_moiety (CH2)7(NH2)2
_chemical_formula_sum 'C7 H18 N2'
_chemical_formula_weight 65.12
_chemical_melting_point 300
_chemical_name_common heptamethylenediamine
_chemical_name_systematic
;
 1,7-diaminoheptane
;
_space_group_IT_number 36
_symmetry_cell_setting orthorhombic
_symmetry_space_group_name_Hall 'C 2c -2'
_symmetry_space_group_name_H-M 'C m c 21'
_cell_angle_alpha 90.00
_cell_angle_beta 90.00
_cell_angle_gamma 90.00
_cell_formula_units_Z 4
_cell_length_a 22.806(7)
_cell_length_b 6.450(2)
_cell_length_c 5.813(2)
_cell_measurement_reflns_used 49
_cell_measurement_temperature 213.0(2)
_cell_measurement_theta_max 20.0
_cell_measurement_theta_min 11.7
_cell_volume 855.1(5)
_computing_cell_refinement 'STOE software'
_computing_data_collection 'local program'
_computing_data_reduction 'local program'
_computing_molecular_graphics 'ORTEPII (Johnson, 1976), SCHAKAL (Keller, 1988)'
_computing_publication_material SHELXL93
_computing_structure_refinement 'SHELXL93 (Sheldrick, 1993)'
_computing_structure_solution 'SHELXS86 (Sheldrick, 1990)'
_diffrn_ambient_temperature 213.0(2)
_diffrn_measurement_device 'STOE four-circle diffractometer'
_diffrn_measurement_method '\w/2\q scans'
_diffrn_radiation_monochromator none
_diffrn_radiation_source 'fine-focus sealed tube'
_diffrn_radiation_type 'CuK\a, Ni filter'
_diffrn_radiation_wavelength 1.54180
_diffrn_reflns_av_R_equivalents 0.0468
_diffrn_reflns_av_sigmaI/netI 0.0328
_diffrn_reflns_limit_h_max 26
_diffrn_reflns_limit_h_min -26
_diffrn_reflns_limit_k_max 7
_diffrn_reflns_limit_k_min -7
_diffrn_reflns_limit_l_max 6
_diffrn_reflns_limit_l_min 0
_diffrn_reflns_number 1293
_diffrn_reflns_theta_max 63.45
_diffrn_reflns_theta_min 3.88
_diffrn_standards_decay_% 0.0
_diffrn_standards_interval_time 60
_diffrn_standards_number 4
_exptl_absorpt_coefficient_mu 0.462
_exptl_absorpt_correction_type none
_exptl_crystal_colour colourless
_exptl_crystal_density_diffrn 1.012
_exptl_crystal_description platelet
_exptl_crystal_F_000 296
_exptl_crystal_size_max 0.50
_exptl_crystal_size_mid 0.35
_exptl_crystal_size_min 0.20
_refine_diff_density_max 0.165
_refine_diff_density_min -0.120
_refine_ls_abs_structure_details 'Flack (1983)'
_refine_ls_abs_structure_Flack -1.(2)
_refine_ls_extinction_coef 0.0060(16)
_refine_ls_extinction_method SHELXL
_refine_ls_goodness_of_fit_all 1.069
_refine_ls_goodness_of_fit_obs 1.109
_refine_ls_matrix_type full
_refine_ls_number_parameters 52
_refine_ls_number_reflns 408
_refine_ls_number_restraints 1
_refine_ls_restrained_S_all 1.067
_refine_ls_restrained_S_obs 1.108
_refine_ls_R_factor_all 0.0570
_refine_ls_R_factor_obs .0493
_refine_ls_shift/esd_max 0.000
_refine_ls_shift/esd_mean 0.000
_refine_ls_structure_factor_coef Fsqd
_refine_ls_weighting_details 'w = 1/[\s^2^(Fo^2^)+(0.0680P)^2^+0.5446P] where P=(Fo^2^+2Fc^2^)/3'
_refine_ls_weighting_scheme calc
_refine_ls_wR_factor_all 0.1560
_refine_ls_wR_factor_obs .1471
_reflns_number_observed 345
_reflns_number_total 408
_reflns_observed_criterion >2sigma(I)
_cod_data_source_file sk1075.cif
_cod_data_source_block sk1075
_cod_depositor_comments
;
The following automatic conversions were performed:

'_chemical_melting_point' value '300 K' was changed to '300' - the
value should be numeric and without a unit designator.

Automatic conversion script
Id: cif_fix_values 1646 2011-03-28 12:23:43Z adriana 

The following automatic conversions were performed:

'_refine_ls_weighting_scheme' value 'calc w =
1/[\s^2^(Fo^2^)+(0.0680P)^2^+0.5446P] where P=(Fo^2^+2Fc^2^)/3' was
changed to 'calc'. New tag '_refine_ls_weighting_details' was
created. The value of the new tag was set to 'w =
1/[\s^2^(Fo^2^)+(0.0680P)^2^+0.5446P] where P=(Fo^2^+2Fc^2^)/3'.

Automatic conversion script
Id: cif_fix_values 3143 2015-03-26 13:38:13Z robertas 
;
_cod_database_code 2006727

loop_
_symmetry_equiv_pos_as_xyz
'x, y, z'
'-x, -y, z+1/2'
'x, -y, z+1/2'
'-x, y, z'
'x+1/2, y+1/2, z'
'-x+1/2, -y+1/2, z+1/2'
'x+1/2, -y+1/2, z+1/2'
'-x+1/2, y+1/2, z'

loop_
_atom_site_aniso_label
_atom_site_aniso_U_11
_atom_site_aniso_U_22
_atom_site_aniso_U_33
_atom_site_aniso_U_12
_atom_site_aniso_U_13
_atom_site_aniso_U_23
N1 .0304(12) .057(2) .069(2) .0006(10) .000(2) .012(2)
C2 .040(2) .054(2) .062(3) -.0036(12) -.003(2) -.002(3)
C3 .0283(14) .050(2) .065(3) -.0035(11) -.0004(13) .007(2)
C4 .044(2) .051(2) .066(4) -.0009(11) -.002(2) -.003(3)
C5 .026(2) .050(3) .071(5) .000 .000 .003(3)

loop_
_atom_site_label
_atom_site_fract_x
_atom_site_fract_y
_atom_site_fract_z
_atom_site_U_iso_or_equiv
_atom_site_thermal_displace_type
_atom_site_calc_flag
_atom_site_refinement_flags
_atom_site_occupancy
_atom_site_disorder_group
_atom_site_type_symbol
N1 .72270(11) .7030(6) .4747(9) .0523(11) Uani d . 1 . N
C2 .66733(9) .7872(5) .3962(6) .0520(12) Uani d . 1 . C
H2A .66350(9) .7567(5) .2317(6) .062 Uiso calc R 1 . H
H2B .66892(9) .9383(5) .4125(6) .062 Uiso calc R 1 . H
C3 .61154(9) .7092(5) .5183(6) .0480(13) Uani d . 1 . C
H3A .61007(9) .5577(5) .5081(6) .058 Uiso calc R 1 . H
H3B .61360(9) .7467(5) .6815(6) .058 Uiso calc R 1 . H
C4 .55592(9) .7981(5) .4165(9) .0536(15) Uani d . 1 . C
H4A .55489(9) .7664(5) .2517(9) .064 Uiso calc R 1 . H
H4B .55667(9) .9493(5) .4332(9) .064 Uiso calc R 1 . H
C5 .5000 .7141(6) .5291(9) .049(2) Uani d S 1 . C
H5A .5000 .7516(6) .6925(9) .059 Uiso calc SR 1 . H
H5B .5000 .5625(6) .5188(9) .059 Uiso calc SR 1 . H
H11 .7240(11) .571(5) .462(11) .065(12) Uiso d . 1 . H
H12 .7222(16) .732(7) .633(8) .076(15) Uiso d . 1 . H

loop_
_atom_type_symbol
_atom_type_description
_atom_type_scat_dispersion_real
_atom_type_scat_dispersion_imag
_atom_type_scat_source
C C 0.0181 0.0091 'International Tables Vol C Tables 4.2.6.8 and 6.1.1.4'
H H 0.0000 0.0000 'International Tables Vol C Tables 4.2.6.8 and 6.1.1.4'
N N 0.0311 0.0180 'International Tables Vol C Tables 4.2.6.8 and 6.1.1.4'

loop_
_geom_angle_atom_site_label_1
_geom_angle_atom_site_label_2
_geom_angle_atom_site_label_3
_geom_angle_site_symmetry_1
_geom_angle_site_symmetry_3
_geom_angle
C2 N1 H11 . . 112.(2)
C2 N1 H12 . . 103.(2)
H11 N1 H12 . . 107.(5)
N1 C2 C3 . . 116.9(3)
N1 C2 H2A . . 108.1(2)
C3 C2 H2A . . 108.1(2)
N1 C2 H2B . . 108.1(2)
C3 C2 H2B . . 108.1(2)
H2A C2 H2B . . 107.3
C4 C3 C2 . . 112.9(3)
C4 C3 H3A . . 109.0(2)
C2 C3 H3A . . 109.0(2)
C4 C3 H3B . . 109.0(2)
C2 C3 H3B . . 109.0(2)
H3A C3 H3B . . 107.8
C3 C4 C5 . . 113.4(3)
C3 C4 H4A . . 108.9(2)
C5 C4 H4A . . 108.9(3)
C3 C4 H4B . . 108.9(2)
C5 C4 H4B . . 108.9(2)
H4A C4 H4B . . 107.7
C4 C5 C4 . 4_655 112.7(4)
C4 C5 H5A . . 109.1(3)
C4 C5 H5A 4_655 . 109.1(3)
C4 C5 H5B . . 109.1(2)
C4 C5 H5B 4_655 . 109.1(2)
H5A C5 H5B . . 107.8

loop_
_geom_bond_atom_site_label_1
_geom_bond_atom_site_label_2
_geom_bond_site_symmetry_2
_geom_bond_distance
_geom_bond_publ_flag
N1 C2 . 1.448(4) yes
N1 H11 . .85(3) yes
N1 H12 . .94(5) yes
C2 C3 . 1.541(4) yes
C2 H2A . .98 ?
C2 H2B . .98 ?
C3 C4 . 1.512(4) yes
C3 H3A . .98 ?
C3 H3B . .98 ?
C4 C5 . 1.532(4) yes
C4 H4A . .98 ?
C4 H4B . .98 ?
C5 C4 4_655 1.533(4) ?
C5 H5A . .98 ?
C5 H5B . .98 ?

loop_
_geom_torsion_atom_site_label_1
_geom_torsion_atom_site_label_2
_geom_torsion_atom_site_label_3
_geom_torsion_atom_site_label_4
_geom_torsion_site_symmetry_4
_geom_torsion
N1 C2 C3 C4 . -177.2(3)
C2 C3 C4 C5 . 177.3(3)
C3 C4 C5 C4 4_655 -177.3(2)
